data_1501859
loop_
_publ_author_name
'Jiao, Yinchun'
'Cao, Chenzhong'
'Zhou, Zaichun'

_publ_section_title
;
 Direct synthesis of anti-1,3-diols through nonclassical reaction of aryl
 Grignard reagents with isopropenyl acetate.
;
_journal_issue 2
_journal_name_full 'Organic letters'
_journal_page_first 180
_journal_page_last 183
_journal_paper_doi 10.1021/ol102520y
_journal_volume 13
_journal_year 2011
_chemical_formula_sum 'C17 H20 O2'
_chemical_formula_weight 256.33
_chemical_name_systematic
; 
 ? 
;
_space_group_IT_number 14
_symmetry_cell_setting monoclinic
_symmetry_space_group_name_Hall '-P 2ybc'
_symmetry_space_group_name_H-M 'P 1 21/c 1'
_atom_sites_solution_hydrogens geom
_atom_sites_solution_primary direct
_atom_sites_solution_secondary difmap
_audit_creation_method SHELXL-97
_cell_angle_alpha 90.00
_cell_angle_beta 98.794(2)
_cell_angle_gamma 90.00
_cell_formula_units_Z 4
_cell_length_a 11.0138(8)
_cell_length_b 11.3199(9)
_cell_length_c 11.6948(9)
_cell_measurement_reflns_used 2118
_cell_measurement_temperature 296(2)
_cell_measurement_theta_max 22.99
_cell_measurement_theta_min 2.52
_cell_volume 1440.91(19)
_computing_cell_refinement 'Bruker SMART'
_computing_data_collection 'Bruker SMART'
_computing_data_reduction 'Bruker SAINT'
_computing_molecular_graphics 'Bruker SHELXTL'
_computing_publication_material 'Bruker SHELXTL'
_computing_structure_refinement 'SHELXL-97 (Sheldrick, 1997)'
_computing_structure_solution 'SHELXS-97 (Sheldrick, 1990)'
_diffrn_ambient_temperature 296(2)
_diffrn_measured_fraction_theta_full 0.996
_diffrn_measured_fraction_theta_max 0.996
_diffrn_measurement_device_type 'CCD area detector'
_diffrn_measurement_method 'phi and omega scans'
_diffrn_radiation_monochromator graphite
_diffrn_radiation_source 'fine-focus sealed tube'
_diffrn_radiation_type MoK\a
_diffrn_radiation_wavelength 0.71073
_diffrn_reflns_av_R_equivalents 0.0412
_diffrn_reflns_av_sigmaI/netI 0.0399
_diffrn_reflns_limit_h_max 13
_diffrn_reflns_limit_h_min -13
_diffrn_reflns_limit_k_max 13
_diffrn_reflns_limit_k_min -13
_diffrn_reflns_limit_l_max 14
_diffrn_reflns_limit_l_min -14
_diffrn_reflns_number 11106
_diffrn_reflns_theta_full 26.01
_diffrn_reflns_theta_max 26.01
_diffrn_reflns_theta_min 1.87
_exptl_absorpt_coefficient_mu 0.076
_exptl_absorpt_correction_T_max 0.9747
_exptl_absorpt_correction_T_min 0.9681
_exptl_absorpt_correction_type none
_exptl_crystal_colour colourless
_exptl_crystal_density_diffrn 1.182
_exptl_crystal_density_meas ?
_exptl_crystal_density_method 'not measured'
_exptl_crystal_description block
_exptl_crystal_F_000 552
_exptl_crystal_size_max 0.43
_exptl_crystal_size_mid 0.36
_exptl_crystal_size_min 0.34
_refine_diff_density_max 0.205
_refine_diff_density_min -0.162
_refine_diff_density_rms 0.037
_refine_ls_extinction_coef 0.038(4)
_refine_ls_extinction_expression Fc^*^=kFc[1+0.001xFc^2^\l^3^/sin(2\q)]^-1/4^
_refine_ls_extinction_method SHELXL
_refine_ls_goodness_of_fit_ref 1.040
_refine_ls_hydrogen_treatment constr
_refine_ls_matrix_type full
_refine_ls_number_parameters 177
_refine_ls_number_reflns 2823
_refine_ls_number_restraints 0
_refine_ls_restrained_S_all 1.040
_refine_ls_R_factor_all 0.0710
_refine_ls_R_factor_gt 0.0473
_refine_ls_shift/su_max 0.000
_refine_ls_shift/su_mean 0.000
_refine_ls_structure_factor_coef Fsqd
_refine_ls_weighting_details 'calc w=1/[\s^2^(Fo^2^)+(0.0561P)^2^+0.3656P] where P=(Fo^2^+2Fc^2^)/3'
_refine_ls_weighting_scheme calc
_refine_ls_wR_factor_gt 0.1176
_refine_ls_wR_factor_ref 0.1348
_reflns_number_gt 1997
_reflns_number_total 2823
_reflns_threshold_expression >2sigma(I)
_cod_data_source_file ol102520y_si_002.cif
_cod_data_source_block jyc2_0m
_cod_depositor_comments
;
The following automatic conversions were performed:

'_symmetry_cell_setting' value 'Monoclinic' changed to 'monoclinic'
according to /home/saulius/struct/CIF-dictionaries/cif_core.dic
dictionary named 'cif_core.dic' version 2.4.1 from 2010-06-29.

Automatic conversion script
Id: cif_fix_values 1715 2011-07-08 13:25:40Z adriana 

The following automatic conversions were performed:

'_exptl_crystal_density_meas' value 'not' was changed to '?' - the
value is perceived as not measured.

Automatic conversion script
Id: cif_fix_values 3008 2015-01-20 13:52:24Z robertas 

The following automatic conversions were performed:

'_refine_ls_hydrogen_treatment' value 'constra' was replaced with the
value 'constr' as specified in the replacement file
'src/cod-tools/trunk/data/replacement-values/replacement_values.lst'.

Automatic conversion script
Id: cif_fix_values 5376 2017-05-30 11:51:03Z andrius 
;
_cod_original_sg_symbol_H-M P2(1)/c
_cod_database_code 1501859

loop_
_symmetry_equiv_pos_as_xyz
'x, y, z'
'-x, y+1/2, -z+1/2'
'-x, -y, -z'
'x, -y-1/2, z-1/2'

loop_
_atom_site_label
_atom_site_type_symbol
_atom_site_fract_x
_atom_site_fract_y
_atom_site_fract_z
_atom_site_U_iso_or_equiv
_atom_site_adp_type
_atom_site_occupancy
_atom_site_symmetry_multiplicity
_atom_site_calc_flag
_atom_site_refinement_flags
C1 C 0.31692(18) 0.1697(2) 0.0454(2) 0.0714(6) Uani 1 1 d .
H1 H 0.2907 0.1288 -0.0229 0.086 Uiso 1 1 calc R
C2 C 0.4409(2) 0.1740(3) 0.0889(2) 0.0900(8) Uani 1 1 d .
H2 H 0.4966 0.1353 0.0496 0.108 Uiso 1 1 calc R
C3 C 0.48260(19) 0.2333(2) 0.1870(2) 0.0754(7) Uani 1 1 d .
H3 H 0.5663 0.2384 0.2141 0.090 Uiso 1 1 calc R
C4 C 0.4005(2) 0.2847(3) 0.2445(2) 0.0972(9) Uani 1 1 d .
H4 H 0.4276 0.3243 0.3134 0.117 Uiso 1 1 calc R
C5 C 0.27553(19) 0.2799(2) 0.2031(2) 0.0803(7) Uani 1 1 d .
H5 H 0.2203 0.3151 0.2454 0.096 Uiso 1 1 calc R
C6 C 0.23227(15) 0.22459(15) 0.10137(15) 0.0433(4) Uani 1 1 d .
C7 C 0.05765(17) 0.34965(15) 0.01186(17) 0.0530(5) Uani 1 1 d .
H7A H 0.1102 0.3764 -0.0412 0.080 Uiso 1 1 calc R
H7B H 0.0650 0.4020 0.0771 0.080 Uiso 1 1 calc R
H7C H -0.0260 0.3488 -0.0262 0.080 Uiso 1 1 calc R
C8 C 0.09537(15) 0.22553(14) 0.05293(14) 0.0403(4) Uani 1 1 d .
C9 C 0.02141(15) 0.17633(15) 0.14403(14) 0.0417(4) Uani 1 1 d .
H9A H 0.0576 0.1011 0.1703 0.050 Uiso 1 1 calc R
H9B H 0.0337 0.2295 0.2099 0.050 Uiso 1 1 calc R
C10 C -0.11797(15) 0.15695(14) 0.11088(13) 0.0413(4) Uani 1 1 d .
C11 C -0.16402(19) 0.08296(18) 0.20471(16) 0.0578(5) Uani 1 1 d .
H11A H -0.2495 0.0650 0.1817 0.087 Uiso 1 1 calc R
H11B H -0.1537 0.1265 0.2759 0.087 Uiso 1 1 calc R
H11C H -0.1179 0.0108 0.2155 0.087 Uiso 1 1 calc R
C12 C -0.19231(14) 0.27072(15) 0.09418(14) 0.0422(4) Uani 1 1 d .
C13 C -0.26984(16) 0.29472(17) -0.00724(16) 0.0521(5) Uani 1 1 d .
H13 H -0.2766 0.2408 -0.0679 0.063 Uiso 1 1 calc R
C14 C -0.33778(18) 0.3982(2) -0.0199(2) 0.0677(6) Uani 1 1 d .
H14 H -0.3883 0.4142 -0.0894 0.081 Uiso 1 1 calc R
C15 C -0.33065(19) 0.47672(19) 0.0694(2) 0.0749(7) Uani 1 1 d .
H15 H -0.3764 0.5461 0.0606 0.090 Uiso 1 1 calc R
C16 C -0.25650(19) 0.45372(18) 0.1719(2) 0.0704(6) Uani 1 1 d .
H16 H -0.2528 0.5067 0.2331 0.084 Uiso 1 1 calc R
C17 C -0.18689(17) 0.35124(17) 0.18415(17) 0.0560(5) Uani 1 1 d .
H17 H -0.1359 0.3363 0.2536 0.067 Uiso 1 1 calc R
O1 O 0.07408(11) 0.15213(10) -0.04907(10) 0.0487(3) Uani 1 1 d .
H1A H 0.0958 0.0843 -0.0320 0.073 Uiso 1 1 calc R
O2 O -0.14167(11) 0.08686(11) 0.00710(10) 0.0494(3) Uani 1 1 d .
H2A H -0.0900 0.1017 -0.0344 0.074 Uiso 1 1 calc R

loop_
_atom_site_aniso_label
_atom_site_aniso_U_11
_atom_site_aniso_U_22
_atom_site_aniso_U_33
_atom_site_aniso_U_23
_atom_site_aniso_U_13
_atom_site_aniso_U_12
C1 0.0468(12) 0.0934(17) 0.0771(14) -0.0245(13) 0.0191(10) -0.0079(11)
C2 0.0442(13) 0.123(2) 0.1072(19) -0.0281(17) 0.0244(13) -0.0015(13)
C3 0.0378(11) 0.1022(18) 0.0847(15) 0.0006(14) 0.0046(11) -0.0037(11)
C4 0.0517(14) 0.143(3) 0.0915(18) -0.0472(18) -0.0074(13) -0.0052(15)
C5 0.0458(12) 0.1019(18) 0.0897(16) -0.0426(14) -0.0003(11) 0.0075(11)
C6 0.0405(9) 0.0389(9) 0.0507(10) 0.0030(7) 0.0072(8) -0.0009(7)
C7 0.0478(10) 0.0450(10) 0.0658(11) 0.0127(9) 0.0072(9) 0.0014(8)
C8 0.0414(9) 0.0369(9) 0.0420(9) -0.0009(7) 0.0042(7) 0.0001(7)
C9 0.0422(9) 0.0413(9) 0.0406(8) 0.0026(7) 0.0033(7) 0.0034(7)
C10 0.0429(9) 0.0411(9) 0.0398(8) -0.0020(7) 0.0063(7) -0.0024(7)
C11 0.0592(12) 0.0582(12) 0.0586(11) 0.0065(9) 0.0178(9) -0.0042(9)
C12 0.0338(8) 0.0454(9) 0.0483(9) -0.0021(8) 0.0090(7) -0.0027(7)
C13 0.0403(10) 0.0599(11) 0.0560(11) 0.0005(9) 0.0067(8) 0.0031(8)
C14 0.0455(11) 0.0712(14) 0.0850(15) 0.0139(12) 0.0051(10) 0.0118(10)
C15 0.0423(11) 0.0522(12) 0.131(2) 0.0008(14) 0.0163(13) 0.0086(9)
C16 0.0498(12) 0.0557(12) 0.1076(18) -0.0287(12) 0.0184(12) -0.0037(10)
C17 0.0483(11) 0.0565(12) 0.0628(12) -0.0159(9) 0.0077(9) -0.0019(9)
O1 0.0528(8) 0.0485(7) 0.0452(7) -0.0053(5) 0.0084(5) -0.0043(6)
O2 0.0480(7) 0.0499(7) 0.0509(7) -0.0113(6) 0.0094(5) -0.0065(6)

loop_
_atom_type_symbol
_atom_type_description
_atom_type_scat_dispersion_real
_atom_type_scat_dispersion_imag
_atom_type_scat_source
C C 0.0033 0.0016 'International Tables Vol C Tables 4.2.6.8 and 6.1.1.4'
H H 0.0000 0.0000 'International Tables Vol C Tables 4.2.6.8 and 6.1.1.4'
O O 0.0106 0.0060 'International Tables Vol C Tables 4.2.6.8 and 6.1.1.4'

loop_
_geom_angle_atom_site_label_1
_geom_angle_atom_site_label_2
_geom_angle_atom_site_label_3
_geom_angle
C6 C1 C2 121.0(2)
C6 C1 H1 119.5
C2 C1 H1 119.5
C3 C2 C1 121.3(2)
C3 C2 H2 119.4
C1 C2 H2 119.4
C4 C3 C2 118.4(2)
C4 C3 H3 120.8
C2 C3 H3 120.8
C3 C4 C5 121.1(2)
C3 C4 H4 119.4
C5 C4 H4 119.4
C6 C5 C4 121.2(2)
C6 C5 H5 119.4
C4 C5 H5 119.4
C5 C6 C1 116.94(18)
C5 C6 C8 120.90(16)
C1 C6 C8 122.16(16)
C8 C7 H7A 109.5
C8 C7 H7B 109.5
H7A C7 H7B 109.5
C8 C7 H7C 109.5
H7A C7 H7C 109.5
H7B C7 H7C 109.5
O1 C8 C7 105.58(13)
O1 C8 C6 109.21(13)
C7 C8 C6 109.26(13)
O1 C8 C9 109.10(13)
C7 C8 C9 113.84(14)
C6 C8 C9 109.71(13)
C10 C9 C8 119.30(13)
C10 C9 H9A 107.5
C8 C9 H9A 107.5
C10 C9 H9B 107.5
C8 C9 H9B 107.5
H9A C9 H9B 107.0
O2 C10 C12 109.46(13)
O2 C10 C11 105.43(13)
C12 C10 C11 108.95(14)
O2 C10 C9 109.62(13)
C12 C10 C9 114.05(13)
C11 C10 C9 108.96(14)
C10 C11 H11A 109.5
C10 C11 H11B 109.5
H11A C11 H11B 109.5
C10 C11 H11C 109.5
H11A C11 H11C 109.5
H11B C11 H11C 109.5
C13 C12 C17 118.20(17)
C13 C12 C10 121.83(15)
C17 C12 C10 119.92(15)
C12 C13 C14 120.79(19)
C12 C13 H13 119.6
C14 C13 H13 119.6
C15 C14 C13 120.1(2)
C15 C14 H14 119.9
C13 C14 H14 119.9
C14 C15 C16 120.2(2)
C14 C15 H15 119.9
C16 C15 H15 119.9
C15 C16 C17 119.8(2)
C15 C16 H16 120.1
C17 C16 H16 120.1
C16 C17 C12 120.84(19)
C16 C17 H17 119.6
C12 C17 H17 119.6
C8 O1 H1A 109.5
C10 O2 H2A 109.5

loop_
_geom_bond_atom_site_label_1
_geom_bond_atom_site_label_2
_geom_bond_distance
C1 C6 1.367(3)
C1 C2 1.383(3)
C1 H1 0.9300
C2 C3 1.348(3)
C2 H2 0.9300
C3 C4 1.340(3)
C3 H3 0.9300
C4 C5 1.388(3)
C4 H4 0.9300
C5 C6 1.364(3)
C5 H5 0.9300
C6 C8 1.527(2)
C7 C8 1.522(2)
C7 H7A 0.9600
C7 H7B 0.9600
C7 H7C 0.9600
C8 O1 1.4431(19)
C8 C9 1.541(2)
C9 C10 1.540(2)
C9 H9A 0.9700
C9 H9B 0.9700
C10 O2 1.4401(19)
C10 C12 1.523(2)
C10 C11 1.527(2)
C11 H11A 0.9600
C11 H11B 0.9600
C11 H11C 0.9600
C12 C13 1.378(2)
C12 C17 1.386(2)
C13 C14 1.386(3)
C13 H13 0.9300
C14 C15 1.365(3)
C14 H14 0.9300
C15 C16 1.368(3)
C15 H15 0.9300
C16 C17 1.386(3)
C16 H16 0.9300
C17 H17 0.9300
O1 H1A 0.8200
O2 H2A 0.8200

loop_
_geom_torsion_atom_site_label_1
_geom_torsion_atom_site_label_2
_geom_torsion_atom_site_label_3
_geom_torsion_atom_site_label_4
_geom_torsion
C6 C1 C2 C3 -0.6(4)
C1 C2 C3 C4 2.5(4)
C2 C3 C4 C5 -1.6(5)
C3 C4 C5 C6 -1.2(5)
C4 C5 C6 C1 3.0(4)
C4 C5 C6 C8 -176.6(2)
C2 C1 C6 C5 -2.1(3)
C2 C1 C6 C8 177.5(2)
C5 C6 C8 O1 -174.90(18)
C1 C6 C8 O1 5.6(2)
C5 C6 C8 C7 70.1(2)
C1 C6 C8 C7 -109.5(2)
C5 C6 C8 C9 -55.4(2)
C1 C6 C8 C9 125.08(19)
O1 C8 C9 C10 -54.38(18)
C7 C8 C9 C10 63.2(2)
C6 C8 C9 C10 -173.98(14)
C8 C9 C10 O2 52.41(19)
C8 C9 C10 C12 -70.72(19)
C8 C9 C10 C11 167.32(14)
O2 C10 C12 C13 1.0(2)
C11 C10 C12 C13 -113.85(18)
C9 C10 C12 C13 124.18(17)
O2 C10 C12 C17 178.29(15)
C11 C10 C12 C17 63.5(2)
C9 C10 C12 C17 -58.5(2)
C17 C12 C13 C14 1.8(3)
C10 C12 C13 C14 179.17(16)
C12 C13 C14 C15 -1.5(3)
C13 C14 C15 C16 0.0(3)
C14 C15 C16 C17 1.1(3)
C15 C16 C17 C12 -0.7(3)
C13 C12 C17 C16 -0.7(3)
C10 C12 C17 C16 -178.15(16)

loop_
_cod_related_entry_id
_cod_related_entry_code
_cod_related_entry_database
1 13639782 ChemSpider
